data_7000836
loop_
_publ_author_name
'Hitchcock, Peter B.'
'Khvostov, Alexei V.'
'Lappert, Michael F.'
'Protchenko, Andrey V.'

_publ_section_title
;
 Heteroleptic ytterbium(ii) complexes supported by a bulky
 \b-diketiminato ligand
;
_journal_issue 13
_journal_name_full 'Dalton Transactions'
_journal_page_first 2383
_journal_page_last 2391
_journal_paper_doi 10.1039/b818969b
_journal_year 2009
_chemical_compound_source 'synthesis as described'
_chemical_formula_moiety 'C50 H74 I2 N4 O2 Si4 Yb2'
_chemical_formula_structural 'C50 H74 I2 N4 O2 Si4 Yb2'
_chemical_formula_sum 'C50 H74 I2 N4 O2 Si4 Yb2'
_chemical_formula_weight 1475.37
_chemical_name_common '[{YbI(thf)(Me3SiNCPhCHCPhNSiMe3)}2]'
_chemical_name_systematic
;
?
;
_space_group_IT_number 14
_symmetry_cell_setting monoclinic
_symmetry_Int_Tables_number 14
_symmetry_space_group_name_Hall '-P 2ybc'
_symmetry_space_group_name_H-M 'P 1 21/c 1'
_atom_sites_solution_hydrogens geom
_atom_sites_solution_primary direct
_atom_sites_solution_secondary difmap
_audit_conform_dict_location ftp://ftp.iucr.org/cifdics/cif_core.dic
_audit_conform_dict_name cif_core.dic
_audit_conform_dict_version 2.1
_audit_creation_date 2001-06-19T15:49:04-00:00
_audit_creation_method 'WinGX routine CIF_UPDATE'
_cell_angle_alpha 90
_cell_angle_beta 96.760(3)
_cell_angle_gamma 90
_cell_formula_units_Z 2
_cell_length_a 15.0479(4)
_cell_length_b 15.8523(7)
_cell_length_c 12.3722(6)
_cell_measurement_reflns_used 8713
_cell_measurement_temperature 173(2)
_cell_measurement_theta_max 25.028
_cell_measurement_theta_min 3.705
_cell_measurement_wavelength 0.71073
_cell_volume 2930.8(2)
_computing_cell_refinement 'HKL Scalepack (Otwinowski & Minor 1997)'
_computing_data_reduction 'HKL Denzo and Scalepack (Otwinowski & Minor 1997)'
_computing_molecular_graphics 'Ortep-3 for Windows (Farrugia, 1997)'
_computing_publication_material 'WinGX publication routines (Farrugia, 1999)'
_computing_structure_refinement 'SHELXL-97 (Sheldrick, 1997)'
_computing_structure_solution 'SHELXS-97 (Sheldrick, 1997)'
_diffrn_ambient_temperature 173(2)
_diffrn_measured_fraction_theta_full 0.995
_diffrn_measured_fraction_theta_max 0.995
_diffrn_measurement_device KappaCCD
_diffrn_measurement_method CCD
_diffrn_radiation_monochromator graphite
_diffrn_radiation_probe x-ray
_diffrn_radiation_type MoK\a
_diffrn_radiation_wavelength 0.71073
_diffrn_reflns_av_R_equivalents 0.0559
_diffrn_reflns_av_unetI/netI 0.0573
_diffrn_reflns_limit_h_max 17
_diffrn_reflns_limit_h_min -17
_diffrn_reflns_limit_k_max 15
_diffrn_reflns_limit_k_min -18
_diffrn_reflns_limit_l_max 12
_diffrn_reflns_limit_l_min -14
_diffrn_reflns_number 14868
_diffrn_reflns_theta_full 24.98
_diffrn_reflns_theta_max 24.98
_diffrn_reflns_theta_min 3.73
_exptl_absorpt_coefficient_mu 4.345
_exptl_absorpt_correction_T_max 0.527
_exptl_absorpt_correction_T_min 0.454
_exptl_absorpt_correction_type multi-scan
_exptl_absorpt_process_details
;
[c.f. r.h. blessing, acta cryst. (1995), a51, 33-38]
;
_exptl_crystal_colour black
_exptl_crystal_density_diffrn 1.672
_exptl_crystal_density_method 'not measured'
_exptl_crystal_description prism
_exptl_crystal_F_000 1440
_exptl_crystal_size_max 0.2
_exptl_crystal_size_mid 0.2
_exptl_crystal_size_min 0.1
_refine_diff_density_max 0.895
_refine_diff_density_min -1.071
_refine_diff_density_rms 0.214
_refine_ls_extinction_method none
_refine_ls_goodness_of_fit_ref 1.097
_refine_ls_hydrogen_treatment constr
_refine_ls_matrix_type full
_refine_ls_number_parameters 289
_refine_ls_number_reflns 5121
_refine_ls_number_restraints 0
_refine_ls_restrained_S_all 1.097
_refine_ls_R_factor_all 0.053
_refine_ls_R_factor_gt 0.0367
_refine_ls_shift/su_max 0.002
_refine_ls_shift/su_mean 0
_refine_ls_structure_factor_coef Fsqd
_refine_ls_weighting_details 'calc w=1/[\s^2^(Fo^2^)+(0.0364P)^2^+1.1085P] where P=(Fo^2^+2Fc^2^)/3'
_refine_ls_weighting_scheme calc
_refine_ls_wR_factor_gt 0.0833
_refine_ls_wR_factor_ref 0.0894
_reflns_number_gt 4096
_reflns_number_total 5121
_reflns_threshold_expression >2sigma(I)
_cod_data_source_file b818969b.txt
_cod_data_source_block (2)-jun1001
_cod_original_sg_symbol_H-M P2(1)/c
_cod_database_code 7000836

loop_
_symmetry_equiv_pos_as_xyz
'x, y, z'
'-x, y+1/2, -z+1/2'
'-x, -y, -z'
'x, -y-1/2, z-1/2'

loop_
_atom_site_label
_atom_site_type_symbol
_atom_site_fract_x
_atom_site_fract_y
_atom_site_fract_z
_atom_site_U_iso_or_equiv
_atom_site_adp_type
_atom_site_occupancy
_atom_site_symmetry_multiplicity
_atom_site_calc_flag
_atom_site_refinement_flags
_atom_site_disorder_assembly
_atom_site_disorder_group
Yb Yb -0.140542(15) 0.034092(16) 0.02248(2) 0.02145(10) Uani 1 1 d . . .
I I 0.04722(2) 0.02572(3) 0.17433(3) 0.02928(12) Uani 1 1 d . . .
Si1 Si -0.20119(10) -0.16719(11) 0.15181(14) 0.0271(4) Uani 1 1 d . . .
Si2 Si -0.35553(10) 0.05520(11) -0.15880(14) 0.0263(4) Uani 1 1 d . . .
O O -0.1216(3) 0.1851(3) 0.0139(3) 0.0345(10) Uani 1 1 d . . .
N1 N -0.2070(3) -0.0578(3) 0.1375(4) 0.0212(11) Uani 1 1 d . . .
N2 N -0.2948(3) 0.0637(3) -0.0311(4) 0.0227(11) Uani 1 1 d . . .
C1 C -0.2366(3) -0.0006(4) 0.2024(5) 0.0237(13) Uani 1 1 d . . .
C2 C -0.2725(3) 0.0792(4) 0.1653(5) 0.0237(13) Uani 1 1 d . . .
H2 H -0.2693 0.1228 0.2183 0.028 Uiso 1 1 calc R . .
C3 C -0.3124(3) 0.1019(4) 0.0591(5) 0.0217(13) Uani 1 1 d . . .
C4 C -0.2309(4) -0.0147(4) 0.3231(5) 0.0240(13) Uani 1 1 d . . .
C5 C -0.1500(4) -0.0352(4) 0.3821(5) 0.0302(14) Uani 1 1 d . . .
H5 H -0.0976 -0.0401 0.3464 0.036 Uiso 1 1 calc R . .
C6 C -0.1452(4) -0.0487(4) 0.4945(5) 0.0359(16) Uani 1 1 d . . .
H6 H -0.0896 -0.0628 0.5349 0.043 Uiso 1 1 calc R . .
C7 C -0.2205(4) -0.0418(4) 0.5466(5) 0.0380(16) Uani 1 1 d . . .
H7 H -0.2167 -0.0512 0.6229 0.046 Uiso 1 1 calc R . .
C8 C -0.3003(5) -0.0215(4) 0.4897(5) 0.0406(18) Uani 1 1 d . . .
H8 H -0.3523 -0.0173 0.5261 0.049 Uiso 1 1 calc R . .
C9 C -0.3062(4) -0.0069(4) 0.3780(5) 0.0334(15) Uani 1 1 d . . .
H9 H -0.362 0.0086 0.3389 0.04 Uiso 1 1 calc R . .
C10 C -0.3776(3) 0.1738(4) 0.0548(5) 0.0256(13) Uani 1 1 d . . .
C11 C -0.4453(4) 0.1767(4) 0.1214(5) 0.0334(15) Uani 1 1 d . . .
H11 H -0.4487 0.1341 0.1748 0.04 Uiso 1 1 calc R . .
C12 C -0.5076(4) 0.2405(5) 0.1114(6) 0.0466(19) Uani 1 1 d . . .
H12 H -0.5546 0.2405 0.1564 0.056 Uiso 1 1 calc R . .
C13 C -0.5028(4) 0.3045(5) 0.0367(7) 0.050(2) Uani 1 1 d . . .
H13 H -0.546 0.3485 0.0299 0.061 Uiso 1 1 calc R . .
C14 C -0.4340(5) 0.3034(4) -0.0281(6) 0.0468(19) Uani 1 1 d . . .
H14 H -0.4291 0.3477 -0.0787 0.056 Uiso 1 1 calc R . .
C15 C -0.3722(4) 0.2385(4) -0.0201(5) 0.0295(14) Uani 1 1 d . . .
H15 H -0.3258 0.2382 -0.0659 0.035 Uiso 1 1 calc R . .
C16 C -0.1952(6) -0.2060(5) 0.0110(6) 0.064(2) Uani 1 1 d . . .
H16A H -0.2473 -0.1857 -0.0368 0.096 Uiso 1 1 calc R . .
H16B H -0.1947 -0.2678 0.0109 0.096 Uiso 1 1 calc R . .
H16C H -0.1404 -0.185 -0.0153 0.096 Uiso 1 1 calc R . .
C17 C -0.3039(4) -0.2094(5) 0.2028(7) 0.053(2) Uani 1 1 d . . .
H17A H -0.3071 -0.1889 0.2769 0.08 Uiso 1 1 calc R . .
H17B H -0.3018 -0.2712 0.203 0.08 Uiso 1 1 calc R . .
H17C H -0.3567 -0.1903 0.1552 0.08 Uiso 1 1 calc R . .
C18 C -0.1018(4) -0.2068(5) 0.2414(6) 0.0438(18) Uani 1 1 d . . .
H18A H -0.1043 -0.1868 0.3159 0.066 Uiso 1 1 calc R . .
H18B H -0.0471 -0.186 0.2148 0.066 Uiso 1 1 calc R . .
H18C H -0.1018 -0.2687 0.2407 0.066 Uiso 1 1 calc R . .
C19 C -0.3436(4) -0.0564(4) -0.1978(5) 0.0369(16) Uani 1 1 d . . .
H19A H -0.28 -0.0701 -0.1968 0.055 Uiso 1 1 calc R . .
H19B H -0.3743 -0.0656 -0.2711 0.055 Uiso 1 1 calc R . .
H19C H -0.3701 -0.0928 -0.1461 0.055 Uiso 1 1 calc R . .
C20 C -0.4775(4) 0.0773(5) -0.1624(6) 0.0442(18) Uani 1 1 d . . .
H20A H -0.4861 0.1362 -0.1418 0.066 Uiso 1 1 calc R . .
H20B H -0.5032 0.0399 -0.1111 0.066 Uiso 1 1 calc R . .
H20C H -0.5072 0.0675 -0.2361 0.066 Uiso 1 1 calc R . .
C21 C -0.3044(5) 0.1225(4) -0.2584(5) 0.0399(17) Uani 1 1 d . . .
H21A H -0.31 0.182 -0.2388 0.06 Uiso 1 1 calc R . .
H21B H -0.3354 0.1128 -0.3315 0.06 Uiso 1 1 calc R . .
H21C H -0.241 0.108 -0.2572 0.06 Uiso 1 1 calc R . .
C22 C -0.1209(5) 0.2458(5) 0.1012(6) 0.0483(19) Uani 1 1 d . . .
H22A H -0.0711 0.2339 0.1589 0.058 Uiso 1 1 calc R . .
H22B H -0.178 0.244 0.1335 0.058 Uiso 1 1 calc R . .
C23 C -0.1084(6) 0.3308(5) 0.0502(7) 0.066(2) Uani 1 1 d . . .
H23A H -0.1658 0.3618 0.039 0.079 Uiso 1 1 calc R . .
H23B H -0.0643 0.3651 0.097 0.079 Uiso 1 1 calc R . .
C24 C -0.0758(8) 0.3126(6) -0.0537(10) 0.099(4) Uani 1 1 d . . .
H24A H -0.1024 0.3524 -0.1102 0.119 Uiso 1 1 calc R . .
H24B H -0.0099 0.3182 -0.0471 0.119 Uiso 1 1 calc R . .
C25 C -0.1018(6) 0.2280(5) -0.0824(7) 0.066(2) Uani 1 1 d . . .
H25A H -0.0527 0.1988 -0.1139 0.079 Uiso 1 1 calc R . .
H25B H -0.1552 0.2283 -0.1374 0.079 Uiso 1 1 calc R . .

loop_
_atom_site_aniso_label
_atom_site_aniso_U_11
_atom_site_aniso_U_22
_atom_site_aniso_U_33
_atom_site_aniso_U_23
_atom_site_aniso_U_13
_atom_site_aniso_U_12
Yb 0.01932(14) 0.02259(16) 0.02277(16) 0.00274(11) 0.00381(10) 0.00214(10)
I 0.0226(2) 0.0418(3) 0.0230(2) -0.00381(18) 0.00141(16) 0.00143(16)
Si1 0.0299(9) 0.0203(9) 0.0319(10) 0.0035(8) 0.0072(7) 0.0031(7)
Si2 0.0266(8) 0.0275(10) 0.0235(9) -0.0005(8) -0.0024(7) 0.0012(7)
O 0.045(2) 0.023(3) 0.036(3) 0.000(2) 0.008(2) -0.0045(18)
N1 0.025(2) 0.018(3) 0.021(3) 0.000(2) 0.007(2) -0.0008(19)
N2 0.017(2) 0.022(3) 0.029(3) 0.001(2) 0.003(2) 0.0025(18)
C1 0.019(3) 0.031(3) 0.021(3) 0.002(3) 0.000(2) -0.003(2)
C2 0.024(3) 0.024(3) 0.022(3) 0.000(3) -0.001(2) 0.003(2)
C3 0.020(3) 0.016(3) 0.030(3) 0.000(3) 0.002(2) 0.001(2)
C4 0.028(3) 0.020(3) 0.024(3) -0.003(3) 0.002(2) -0.004(2)
C5 0.036(3) 0.026(4) 0.027(3) 0.000(3) -0.002(3) 0.004(3)
C6 0.048(4) 0.029(4) 0.028(4) 0.001(3) -0.009(3) 0.006(3)
C7 0.053(4) 0.038(4) 0.023(3) 0.004(3) 0.004(3) 0.000(3)
C8 0.046(4) 0.054(5) 0.023(4) -0.004(3) 0.011(3) -0.011(3)
C9 0.035(3) 0.040(4) 0.025(4) -0.002(3) 0.004(3) -0.007(3)
C10 0.023(3) 0.021(3) 0.031(3) 0.001(3) -0.005(2) 0.002(2)
C11 0.033(3) 0.027(4) 0.043(4) 0.000(3) 0.016(3) 0.003(3)
C12 0.034(4) 0.039(5) 0.068(5) -0.015(4) 0.011(3) 0.012(3)
C13 0.041(4) 0.031(4) 0.077(6) -0.008(4) -0.007(4) 0.015(3)
C14 0.066(5) 0.026(4) 0.046(4) 0.000(3) -0.006(4) 0.009(3)
C15 0.032(3) 0.030(4) 0.027(4) 0.000(3) 0.006(3) 0.002(3)
C16 0.124(7) 0.029(4) 0.037(4) -0.007(4) 0.004(4) 0.024(5)
C17 0.039(4) 0.033(4) 0.089(6) 0.010(4) 0.014(4) -0.004(3)
C18 0.044(4) 0.031(4) 0.056(5) 0.009(4) 0.004(3) 0.002(3)
C19 0.045(4) 0.034(4) 0.032(4) -0.001(3) 0.003(3) -0.006(3)
C20 0.023(3) 0.061(5) 0.046(4) -0.014(4) -0.008(3) 0.003(3)
C21 0.059(4) 0.031(4) 0.028(4) 0.002(3) -0.002(3) -0.001(3)
C22 0.059(5) 0.044(5) 0.041(4) -0.011(4) 0.003(3) -0.012(4)
C23 0.092(6) 0.033(5) 0.071(6) -0.009(4) 0.002(5) -0.007(4)
C24 0.162(10) 0.026(5) 0.123(9) -0.004(6) 0.074(8) -0.018(6)
C25 0.103(7) 0.042(5) 0.058(6) 0.003(4) 0.036(5) -0.014(5)

loop_
_atom_type_symbol
_atom_type_description
_atom_type_scat_dispersion_real
_atom_type_scat_dispersion_imag
_atom_type_scat_source
C C 0.0033 0.0016 'International Tables Vol C Tables 4.2.6.8 and 6.1.1.4'
H H 0 0 'International Tables Vol C Tables 4.2.6.8 and 6.1.1.4'
I I -0.4742 1.8119 'International Tables Vol C Tables 4.2.6.8 and 6.1.1.4'
Si Si 0.0817 0.0704 'International Tables Vol C Tables 4.2.6.8 and 6.1.1.4'
Yb Yb -0.385 5.5486 'International Tables Vol C Tables 4.2.6.8 and 6.1.1.4'
N N 0.0061 0.0033 'International Tables Vol C Tables 4.2.6.8 and 6.1.1.4'
O O 0.0106 0.006 'International Tables Vol C Tables 4.2.6.8 and 6.1.1.4'

loop_
_geom_angle_atom_site_label_1
_geom_angle_atom_site_label_2
_geom_angle_atom_site_label_3
_geom_angle
_geom_angle_site_symmetry_1
_geom_angle_site_symmetry_3
_geom_angle_publ_flag
N1 Yb N2 79.63(15) . . ?
N1 Yb O 134.78(15) . . ?
N2 Yb O 84.75(15) . . ?
N1 Yb C1 27.38(17) . . ?
N2 Yb C1 71.83(15) . . ?
O Yb C1 107.40(16) . . ?
N1 Yb C3 71.41(15) . . ?
N2 Yb C3 27.02(15) . . ?
O Yb C3 75.53(15) . . ?
C1 Yb C3 53.27(16) . . ?
N1 Yb C2 53.87(15) . . ?
N2 Yb C2 53.61(15) . . ?
O Yb C2 82.83(15) . . ?
C1 Yb C2 28.78(16) . . ?
C3 Yb C2 28.53(15) . . ?
N1 Yb I 123.57(11) . 3 ?
N2 Yb I 110.97(12) . 3 ?
O Yb I 101.66(10) . 3 ?
C1 Yb I 150.94(13) . 3 ?
C3 Yb I 137.28(11) . 3 ?
C2 Yb I 163.87(10) . 3 ?
N1 Yb I 91.62(11) . . ?
N2 Yb I 158.90(12) . . ?
O Yb I 88.08(9) . . ?
C1 Yb I 91.58(10) . . ?
C3 Yb I 131.90(11) . . ?
C2 Yb I 105.83(10) . . ?
I Yb I 89.894(11) 3 . ?
Yb I Yb 90.106(11) 3 . ?
N1 Si1 C16 104.0(3) . . ?
N1 Si1 C17 111.0(3) . . ?
C16 Si1 C17 109.4(4) . . ?
N1 Si1 C18 115.0(3) . . ?
C16 Si1 C18 108.8(3) . . ?
C17 Si1 C18 108.5(3) . . ?
N2 Si2 C19 104.8(3) . . ?
N2 Si2 C21 110.1(3) . . ?
C19 Si2 C21 108.4(3) . . ?
N2 Si2 C20 114.7(3) . . ?
C19 Si2 C20 107.5(3) . . ?
C21 Si2 C20 111.0(3) . . ?
C25 O C22 108.7(5) . . ?
C25 O Yb 123.0(4) . . ?
C22 O Yb 128.2(4) . . ?
C1 N1 Si1 129.6(4) . . ?
C1 N1 Yb 98.1(4) . . ?
Si1 N1 Yb 131.3(2) . . ?
C3 N2 Si2 131.9(4) . . ?
C3 N2 Yb 98.1(3) . . ?
Si2 N2 Yb 129.0(2) . . ?
N1 C1 C2 123.6(5) . . ?
N1 C1 C4 121.1(5) . . ?
C2 C1 C4 115.3(5) . . ?
N1 C1 Yb 54.5(3) . . ?
C2 C1 Yb 77.6(3) . . ?
C4 C1 Yb 146.2(4) . . ?
C3 C2 C1 128.5(5) . . ?
C3 C2 Yb 75.2(3) . . ?
C1 C2 Yb 73.6(3) . . ?
N2 C3 C2 123.9(5) . . ?
N2 C3 C10 120.8(5) . . ?
C2 C3 C10 115.3(5) . . ?
N2 C3 Yb 54.9(3) . . ?
C2 C3 Yb 76.3(3) . . ?
C10 C3 Yb 150.6(4) . . ?
C5 C4 C9 118.7(6) . . ?
C5 C4 C1 120.2(5) . . ?
C9 C4 C1 121.1(5) . . ?
C4 C5 C6 119.9(6) . . ?
C7 C6 C5 120.4(6) . . ?
C8 C7 C6 120.3(6) . . ?
C7 C8 C9 120.2(6) . . ?
C4 C9 C8 120.5(6) . . ?
C11 C10 C15 118.4(5) . . ?
C11 C10 C3 121.8(5) . . ?
C15 C10 C3 119.7(5) . . ?
C12 C11 C10 120.9(6) . . ?
C11 C12 C13 120.8(6) . . ?
C12 C13 C14 118.7(6) . . ?
C13 C14 C15 120.8(7) . . ?
C14 C15 C10 120.3(6) . . ?
O C22 C23 105.9(6) . . ?
C24 C23 C22 105.3(7) . . ?
C25 C24 C23 107.1(8) . . ?
C24 C25 O 108.4(7) . . ?

loop_
_geom_bond_atom_site_label_1
_geom_bond_atom_site_label_2
_geom_bond_distance
_geom_bond_site_symmetry_2
_geom_bond_publ_flag
Yb N1 2.342(4) . ?
Yb N2 2.385(4) . ?
Yb O 2.414(4) . ?
Yb C1 2.847(6) . ?
Yb C3 2.885(5) . ?
Yb C2 2.899(6) . ?
Yb I 3.0993(5) 3 ?
Yb I 3.2063(4) . ?
I Yb 3.0993(5) 3 ?
Si1 N1 1.745(5) . ?
Si1 C16 1.860(7) . ?
Si1 C17 1.861(7) . ?
Si1 C18 1.863(6) . ?
Si2 N2 1.734(5) . ?
Si2 C19 1.848(7) . ?
Si2 C21 1.863(7) . ?
Si2 C20 1.863(6) . ?
O C25 1.434(8) . ?
O C22 1.445(8) . ?
N1 C1 1.323(8) . ?
N2 C3 1.324(7) . ?
C1 C2 1.429(8) . ?
C1 C4 1.502(8) . ?
C2 C3 1.425(8) . ?
C3 C10 1.501(7) . ?
C4 C5 1.383(8) . ?
C4 C9 1.392(8) . ?
C5 C6 1.401(9) . ?
C6 C7 1.372(9) . ?
C7 C8 1.358(9) . ?
C8 C9 1.395(9) . ?
C10 C11 1.385(8) . ?
C10 C15 1.391(8) . ?
C11 C12 1.375(9) . ?
C12 C13 1.381(10) . ?
C13 C14 1.382(10) . ?
C14 C15 1.382(9) . ?
C22 C23 1.509(10) . ?
C23 C24 1.457(12) . ?
C24 C25 1.430(11) . ?
